data_9007944
loop_
_publ_author_name
'Kolitsch, U.'
'Tillmanns, E.'

_publ_section_title
;
 Bi3ScMo2O12: the difference from Bi3FeMo2O12
;
_journal_name_full 'Acta Crystallographica, Section E'
_journal_page_first i43
_journal_page_last i46
_journal_paper_doi 10.1107/S160053680300374X
_journal_volume 59
_journal_year 2003
_chemical_formula_structural Bi3ScMo2O12
_chemical_formula_sum 'Bi3.041 Mo2 O12 Sc0.959'
_space_group_IT_number 15
_symmetry_space_group_name_Hall '-C 2yc'
_symmetry_space_group_name_H-M 'C 1 2/c 1'
_cell_angle_alpha 90
_cell_angle_beta 104.67
_cell_angle_gamma 90
_cell_length_a 16.996
_cell_length_b 11.601
_cell_length_c 5.3190
_cell_formula_units_Z 4
_cell_volume 1014.562
_database_code_amcsd 0010402
_exptl_crystal_density_diffrn 6.956
_cod_original_formula_sum 'Bi3.041 Sc.959 Mo2 O12'
_cod_database_code 9007944
_amcsd_formula_title Bi3ScMo2O12

loop_
_space_group_symop_operation_xyz
x,y,z
1/2+x,1/2+y,z
x,-y,1/2+z
1/2+x,1/2-y,1/2+z
-x,y,1/2-z
1/2-x,1/2+y,1/2-z
-x,-y,-z
1/2-x,1/2-y,-z

loop_
_atom_site_aniso_label
_atom_site_aniso_U_11
_atom_site_aniso_U_22
_atom_site_aniso_U_33
_atom_site_aniso_U_12
_atom_site_aniso_U_13
_atom_site_aniso_U_23
Bi1 0.00429 0.00643 0.00466 0.00036 0.00089 0.00099
Bi2 0.00514 0.00476 0.00849 0.00000 0.00216 0.00000
Sc3 0.00370 0.01330 0.00220 0.00000 0.00100 0.00000
Bi3 0.00370 0.01330 0.00220 0.00000 0.00100 0.00000
Mo 0.00468 0.00784 0.00425 -0.00094 0.00201 -0.00038
O1 0.00440 0.00790 0.00550 0.00000 0.00050 -0.00110
O2 0.00650 0.00820 0.01150 0.00410 0.00380 0.00300
O3 0.00980 0.01200 0.01290 -0.00070 0.00550 -0.00270
O4 0.00960 0.00960 0.01100 0.00110 0.00690 0.00310
O5 0.01580 0.01440 0.01240 0.00280 0.00270 0.00140
O6 0.01420 0.01150 0.00950 -0.00500 0.00060 -0.00080

loop_
_atom_site_label
_atom_site_fract_x
_atom_site_fract_y
_atom_site_fract_z
_atom_site_occupancy
_atom_site_U_iso_or_equiv
Bi1 0.15448 0.88157 0.42921 1.00000 0.00517
Bi2 0.00000 0.66224 0.25000 1.00000 0.00605
Sc3 0.00000 0.09325 0.25000 0.95890 0.00630
Bi3 0.00000 0.09325 0.25000 0.04110 0.00630
Mo 0.16858 0.37156 0.42735 1.00000 0.00543
O1 0.08237 0.02380 0.58710 1.00000 0.00610
O2 0.05005 0.20550 0.02790 1.00000 0.00840
O3 0.21650 0.28770 0.23300 1.00000 0.01110
O4 0.11628 0.28250 0.61960 1.00000 0.00930
O5 0.09480 0.45560 0.22250 1.00000 0.01440
O6 0.24660 0.45440 0.63060 1.00000 0.01220

loop_
_cod_related_entry_id
_cod_related_entry_database
_cod_related_entry_code
1 AMCSD 0010402
